data_7707034
loop_
_publ_author_name
'Zechovsk\'y, Jan'
'Mr\'ozek, Ond\<rej'
'Samsonov, Maksim'
'Jambor, Roman'
'R\%u\<Zi\<cka, Ale\<s'
'Dost\'al, Libor'

_publ_section_title
;
 Coordination capabilities of bis-(2-pyridyl)amides in the field of
 divalent germanium, tin and lead compounds.
;
_journal_issue 18
_journal_name_full 'Dalton transactions (Cambridge, England : 2003)'
_journal_page_first 6321
_journal_page_last 6332
_journal_paper_doi 10.1039/d1dt00717c
_journal_volume 50
_journal_year 2021
_chemical_formula_sum 'C48 H48 Li4 N12'
_chemical_formula_weight 820.74
_space_group_crystal_system triclinic
_space_group_IT_number 2
_space_group_name_Hall '-P 1'
_space_group_name_H-M_alt 'P -1'
_atom_sites_solution_hydrogens geom
_audit_creation_method SHELXL-2017/1
_audit_update_record
;
2020-09-21 deposited with the CCDC.	2021-03-29 downloaded from the CCDC.
;
_cell_angle_alpha 79.294(2)
_cell_angle_beta 76.670(2)
_cell_angle_gamma 62.192(2)
_cell_formula_units_Z 2
_cell_length_a 11.1572(4)
_cell_length_b 11.5648(4)
_cell_length_c 19.6657(7)
_cell_measurement_reflns_used 52110
_cell_measurement_temperature 150(2)
_cell_measurement_theta_max 27.5
_cell_measurement_theta_min 1
_cell_volume 2174.94(14)
_computing_cell_refinement 'APEX3 v2016.9-0 (Bruker AXS)'
_computing_data_collection 'Bruker Instrument Service vV6.2.3'
_computing_data_reduction 'SAINT V8.37A (Bruker AXS Inc., 2015)'
_computing_molecular_graphics 'SHELXL-2017/1 (Sheldrick, 2017)'
_computing_publication_material 'Bruker SHELXTL'
_computing_structure_refinement 'SHELXL-2017/1 (Sheldrick, 2017)'
_computing_structure_solution 'XT, VERSION 2014/5'
_diffrn_ambient_temperature 150(2)
_diffrn_detector_area_resol_mean 10.4167
_diffrn_measured_fraction_theta_full 0.993
_diffrn_measured_fraction_theta_max 0.969
_diffrn_measurement_device_type 'Bruker D8 - Venture'
_diffrn_measurement_method '\f and \w scans to fill the Ewald sphere'
_diffrn_radiation_type CuK\a
_diffrn_radiation_wavelength 1.54178
_diffrn_reflns_av_R_equivalents 0.2871
_diffrn_reflns_av_unetI/netI 0.1578
_diffrn_reflns_Laue_measured_fraction_full 0.993
_diffrn_reflns_Laue_measured_fraction_max 0.969
_diffrn_reflns_limit_h_max 14
_diffrn_reflns_limit_h_min -14
_diffrn_reflns_limit_k_max 14
_diffrn_reflns_limit_k_min -12
_diffrn_reflns_limit_l_max 24
_diffrn_reflns_limit_l_min -23
_diffrn_reflns_number 52110
_diffrn_reflns_point_group_measured_fraction_full 0.993
_diffrn_reflns_point_group_measured_fraction_max 0.969
_diffrn_reflns_theta_full 67.679
_diffrn_reflns_theta_max 79.532
_diffrn_reflns_theta_min 2.318
_diffrn_source 'sealed X-ray tube'
_exptl_absorpt_coefficient_mu 0.593
_exptl_absorpt_correction_T_max 0.7542
_exptl_absorpt_correction_T_min 0.5079
_exptl_absorpt_correction_type multi-scan
_exptl_absorpt_process_details
;
SADABS-2016/2 - Bruker AXS area detector
scaling and absorption correction
;
_exptl_crystal_colour yellow
_exptl_crystal_density_diffrn 1.253
_exptl_crystal_description block
_exptl_crystal_F_000 864
_exptl_crystal_size_max 0.442
_exptl_crystal_size_mid 0.251
_exptl_crystal_size_min 0.126
_refine_diff_density_max 0.648
_refine_diff_density_min -0.691
_refine_diff_density_rms 0.168
_refine_ls_extinction_coef 0.0111(11)
_refine_ls_extinction_expression Fc^*^=kFc[1+0.001xFc^2^\l^3^/sin(2\q)]^-1/4^
_refine_ls_extinction_method 'SHELXL-2017/1 (Sheldrick 2017)'
_refine_ls_goodness_of_fit_ref 1.297
_refine_ls_hydrogen_treatment constr
_refine_ls_matrix_type full
_refine_ls_number_parameters 586
_refine_ls_number_reflns 9155
_refine_ls_number_restraints 987
_refine_ls_restrained_S_all 1.232
_refine_ls_R_factor_all 0.2008
_refine_ls_R_factor_gt 0.1095
_refine_ls_shift/su_max 0.002
_refine_ls_shift/su_mean 0.000
_refine_ls_structure_factor_coef Fsqd
_refine_ls_weighting_details 'w=1/[\s^2^(Fo^2^)+(0.1140P)^2^+0.1250P] where P=(Fo^2^+2Fc^2^)/3'
_refine_ls_weighting_scheme calc
_refine_ls_wR_factor_gt 0.2443
_refine_ls_wR_factor_ref 0.2939
_reflns_Friedel_coverage 0.000
_reflns_number_gt 4900
_reflns_number_total 9155
_reflns_threshold_expression 'I > 2\s(I)'
_cod_data_source_file d1dt00717c4.cif
_cod_data_source_block ld200205Li1
_cod_depositor_comments 'Adding full bibliography for 7707027--7707037.cif.'
_cod_database_code 7707034
_shelx_shelxl_version_number 2017/1
_shelx_space_group_comment
;
The symmetry employed for this shelxl refinement is uniquely defined
by the following loop, which should always be used as a source of
symmetry information in preference to the above space-group names.
They are only intended as comments.
;
_exptl_absorpt_special_details
;
The ratio of minimum to maximum
apparent transmission was 0.673
;

loop_
_space_group_symop_operation_xyz
'x, y, z'
'-x, -y, -z'

loop_
_atom_site_label
_atom_site_type_symbol
_atom_site_fract_x
_atom_site_fract_y
_atom_site_fract_z
_atom_site_U_iso_or_equiv
_atom_site_adp_type
_atom_site_occupancy
_atom_site_site_symmetry_order
_atom_site_calc_flag
_atom_site_refinement_flags_posn
_atom_site_refinement_flags_adp
_atom_site_refinement_flags_occupancy
_atom_site_disorder_assembly
_atom_site_disorder_group
N1 N 0.3673(4) 0.8045(3) 0.58820(18) 0.0288(8) Uani 1 1 d . . . . .
C1 C 0.5020(5) 0.7625(3) 0.5573(2) 0.0262(9) Uani 1 1 d . . . . .
Li1 Li 0.4326(8) 0.6358(6) 0.6644(4) 0.0312(15) Uani 1 1 d . . . . .
N2 N 0.5852(4) 0.6441(3) 0.58809(18) 0.0278(8) Uani 1 1 d . . . . .
C2 C 0.7229(5) 0.5947(4) 0.5699(2) 0.0312(10) Uani 1 1 d . . . . .
Li2 Li 0.2355(8) 0.8695(6) 0.6920(4) 0.0313(15) Uani 1 1 d . . . . .
N3 N 0.1491(4) 0.9647(3) 0.60785(19) 0.0304(8) Uani 1 1 d . . . . .
C3 C 0.7842(5) 0.6601(4) 0.5197(2) 0.0339(10) Uani 1 1 d . . . . .
H3 H 0.881346 0.624716 0.507869 0.041 Uiso 1 1 calc R U . . .
Li3 Li 0.2618(8) 0.8534(7) 0.8234(4) 0.0308(14) Uani 1 1 d . . . . .
C4 C 0.7004(5) 0.7787(4) 0.4869(2) 0.0362(11) Uani 1 1 d . . . . .
H4 H 0.740600 0.825089 0.452190 0.043 Uiso 1 1 calc R U . . .
N4 N 0.1331(4) 0.7753(3) 0.76184(17) 0.0270(8) Uani 1 1 d . . . . .
Li4 Li 0.3129(8) 0.6206(6) 0.7965(4) 0.0281(14) Uani 1 1 d . . . . .
N5 N 0.2425(4) 0.6197(3) 0.68513(18) 0.0297(8) Uani 1 1 d . . . . .
C5 C 0.5611(5) 0.8294(4) 0.5039(2) 0.0324(10) Uani 1 1 d . . . . .
H5 H 0.504286 0.909060 0.480092 0.039 Uiso 1 1 calc R U . . .
N6 N 0.0531(4) 0.9342(3) 0.83674(18) 0.0290(8) Uani 1 1 d . . . . .
C6 C 0.8046(5) 0.4647(4) 0.6060(3) 0.0449(13) Uani 1 1 d . . . . .
H6A H 0.779273 0.399543 0.596321 0.067 Uiso 1 1 calc R U . . .
H6B H 0.785493 0.471358 0.656670 0.067 Uiso 1 1 calc R U . . .
H6C H 0.902680 0.437745 0.588682 0.067 Uiso 1 1 calc R U . . .
N7 N 0.4516(4) 0.7344(3) 0.74379(18) 0.0270(8) Uani 1 1 d . . . . .
C7 C 0.2618(5) 0.9070(4) 0.5590(2) 0.0288(10) Uani 1 1 d . . . . .
C8 C 0.0341(5) 1.0669(4) 0.5891(2) 0.0330(10) Uani 1 1 d . . . . .
N8 N 0.3371(4) 0.9543(3) 0.72636(17) 0.0265(8) Uani 1 1 d . . . . .
N9 N 0.5337(4) 0.5135(3) 0.76018(18) 0.0291(8) Uani 1 1 d . . . . .
C9 C 0.0293(5) 1.1190(4) 0.5190(2) 0.0362(11) Uani 1 1 d . . . . .
H9 H -0.048899 1.195173 0.506194 0.043 Uiso 1 1 calc R U . . .
C11 C 0.2564(5) 0.9503(4) 0.4876(2) 0.0337(11) Uani 1 1 d . . . . .
H11 H 0.331568 0.906593 0.452512 0.040 Uiso 1 1 calc R U . . .
N11 N 0.3597(4) 0.8374(3) 0.90053(17) 0.0253(8) Uani 1 1 d . . . . .
C10 C 0.1402(5) 1.0574(4) 0.4696(2) 0.0365(11) Uani 1 1 d . . . . .
H10 H 0.136939 1.089218 0.421557 0.044 Uiso 1 1 calc R U . . .
N10 N 0.2977(4) 0.6775(3) 0.89972(17) 0.0255(8) Uani 1 1 d . . . . .
C13 C 0.1203(5) 0.7050(4) 0.7184(2) 0.0276(9) Uani 1 1 d . . . . .
C12 C -0.0852(5) 1.1146(4) 0.6467(3) 0.0430(12) Uani 1 1 d . . . . .
H12A H -0.170145 1.163332 0.626772 0.064 Uiso 1 1 calc R U . . .
H12B H -0.074956 1.172332 0.673267 0.064 Uiso 1 1 calc R U . . .
H12C H -0.089154 1.039478 0.678052 0.064 Uiso 1 1 calc R U . . .
N12 N 0.2433(4) 0.5240(3) 0.87861(18) 0.0277(8) Uani 1 1 d . . . . .
C14 C 0.2460(5) 0.5462(4) 0.6375(2) 0.0337(10) Uani 1 1 d . . . . .
C15 C 0.1271(6) 0.5548(5) 0.6222(3) 0.0430(12) Uani 1 1 d . . . . .
H15 H 0.131710 0.501074 0.589643 0.052 Uiso 1 1 calc R U . . .
C16 C 0.0017(6) 0.6425(5) 0.6549(3) 0.0454(13) Uani 1 1 d . . . . .
H16 H -0.080985 0.650312 0.644576 0.055 Uiso 1 1 calc R U . . .
C17 C -0.0031(5) 0.7179(4) 0.7020(3) 0.0364(11) Uani 1 1 d . . . . .
H17 H -0.089396 0.779428 0.723907 0.044 Uiso 1 1 calc R U . . .
C18 C 0.3858(6) 0.4610(4) 0.6000(3) 0.0428(12) Uani 1 1 d . . . . .
H18A H 0.378435 0.401571 0.573275 0.064 Uiso 1 1 calc R U . . .
H18B H 0.446972 0.409491 0.634270 0.064 Uiso 1 1 calc R U . . .
H18C H 0.423103 0.516349 0.567779 0.064 Uiso 1 1 calc R U . . .
C19 C 0.0295(5) 0.8439(4) 0.8132(2) 0.0281(9) Uani 1 1 d . . . . .
C20 C -0.0355(5) 1.0065(4) 0.8887(2) 0.0343(10) Uani 1 1 d . . . . .
C21 C -0.1546(5) 0.9949(5) 0.9200(3) 0.0446(12) Uani 1 1 d . . . . .
H21 H -0.219065 1.050351 0.954760 0.054 Uiso 1 1 calc R U . . .
C22 C -0.1762(6) 0.8985(5) 0.8983(3) 0.0499(13) Uani 1 1 d . . . . .
H22 H -0.255079 0.885817 0.920135 0.060 Uiso 1 1 calc R U . . .
C23 C -0.0867(5) 0.8228(5) 0.8467(3) 0.0394(11) Uani 1 1 d . . . . .
H23 H -0.101654 0.756546 0.833144 0.047 Uiso 1 1 calc R U . . .
C24 C 0.0016(5) 1.0994(4) 0.9121(3) 0.0429(13) Uani 1 1 d . . . . .
H24A H 0.095430 1.052309 0.922538 0.064 Uiso 1 1 calc R U . . .
H24B H -0.062340 1.136959 0.954402 0.064 Uiso 1 1 calc R U . . .
H24C H -0.003961 1.170015 0.874795 0.064 Uiso 1 1 calc R U . . .
C25 C 0.4626(5) 0.8491(4) 0.7254(2) 0.0288(9) Uani 1 1 d . . . . .
C26 C 0.3261(5) 1.0772(4) 0.7073(2) 0.0313(10) Uani 1 1 d . . . . .
C27 C 0.4422(6) 1.0986(5) 0.6874(2) 0.0404(11) Uani 1 1 d . . . . .
H27 H 0.434102 1.185107 0.675380 0.049 Uiso 1 1 calc R U . . .
C28 C 0.5706(6) 0.9913(5) 0.6855(3) 0.0455(12) Uani 1 1 d . . . . .
H28 H 0.650934 1.004771 0.671800 0.055 Uiso 1 1 calc R U . . .
C29 C 0.5832(5) 0.8669(5) 0.7030(2) 0.0376(11) Uani 1 1 d . . . . .
H29 H 0.671241 0.793638 0.700129 0.045 Uiso 1 1 calc R U . . .
C30 C 0.1836(6) 1.1860(4) 0.7084(3) 0.0428(13) Uani 1 1 d . . . . .
H30A H 0.187645 1.270270 0.695829 0.064 Uiso 1 1 calc R U . . .
H30B H 0.130282 1.185511 0.755558 0.064 Uiso 1 1 calc R U . . .
H30C H 0.139504 1.173276 0.674582 0.064 Uiso 1 1 calc R U . . .
C31 C 0.5546(5) 0.6183(4) 0.7656(2) 0.0300(9) Uani 1 1 d . . . . .
C32 C 0.6208(5) 0.3914(4) 0.7813(2) 0.0335(10) Uani 1 1 d . . . . .
C33 C 0.7365(5) 0.3679(4) 0.8067(3) 0.0418(12) Uani 1 1 d . . . . .
H33 H 0.800300 0.280785 0.819397 0.050 Uiso 1 1 calc R U . . .
C34 C 0.7573(5) 0.4737(5) 0.8134(3) 0.0428(12) Uani 1 1 d . . . . .
H34 H 0.835471 0.458890 0.831653 0.051 Uiso 1 1 calc R U . . .
C35 C 0.6684(5) 0.5982(5) 0.7943(2) 0.0363(11) Uani 1 1 d . . . . .
H35 H 0.682442 0.670438 0.800191 0.044 Uiso 1 1 calc R U . . .
C36 C 0.5874(6) 0.2821(4) 0.7754(3) 0.0439(13) Uani 1 1 d . . . . .
H36A H 0.491575 0.304743 0.796802 0.066 Uiso 1 1 calc R U . . .
H36B H 0.648114 0.200859 0.799845 0.066 Uiso 1 1 calc R U . . .
H36C H 0.600722 0.269432 0.725846 0.066 Uiso 1 1 calc R U . . .
C37 C 0.3533(5) 0.7261(3) 0.9350(2) 0.0261(9) Uani 1 1 d . . . . .
C38 C 0.4264(5) 0.8911(3) 0.9236(2) 0.0264(9) Uani 1 1 d . . . . .
C39 C 0.4892(5) 0.8364(4) 0.9821(2) 0.0293(10) Uani 1 1 d . . . . .
H39 H 0.537903 0.873908 0.996725 0.035 Uiso 1 1 calc R U . . .
C40 C 0.4800(5) 0.7256(4) 1.0193(2) 0.0308(10) Uani 1 1 d . . . . .
H40 H 0.521190 0.687654 1.060236 0.037 Uiso 1 1 calc R U . . .
C41 C 0.4114(5) 0.6705(4) 0.9971(2) 0.0303(10) Uani 1 1 d . . . . .
H41 H 0.402996 0.596022 1.023180 0.036 Uiso 1 1 calc R U . . .
C42 C 0.4263(6) 1.0142(4) 0.8828(3) 0.0392(12) Uani 1 1 d . . . . .
H42A H 0.437644 1.007297 0.832585 0.059 Uiso 1 1 calc R U . . .
H42B H 0.502286 1.026458 0.891864 0.059 Uiso 1 1 calc R U . . .
H42C H 0.339029 1.089456 0.897296 0.059 Uiso 1 1 calc R U . . .
C43 C 0.2529(4) 0.5849(3) 0.9286(2) 0.0255(9) Uani 1 1 d . . . . .
C44 C 0.1983(5) 0.4307(4) 0.8971(2) 0.0322(10) Uani 1 1 d . . . . .
C45 C 0.1644(5) 0.3906(4) 0.9668(3) 0.0373(11) Uani 1 1 d . . . . .
H45 H 0.137672 0.321554 0.978963 0.045 Uiso 1 1 calc R U . . .
C46 C 0.1705(5) 0.4541(4) 1.0182(3) 0.0393(11) Uani 1 1 d . . . . .
H46 H 0.145976 0.429388 1.066200 0.047 Uiso 1 1 calc R U . . .
C47 C 0.2118(5) 0.5526(4) 1.0005(2) 0.0343(11) Uani 1 1 d . . . . .
H47 H 0.212674 0.598121 1.035769 0.041 Uiso 1 1 calc R U . . .
C48 C 0.1812(5) 0.3764(4) 0.8386(3) 0.0397(12) Uani 1 1 d . . . . .
H48A H 0.122349 0.448543 0.808588 0.060 Uiso 1 1 calc R U . . .
H48B H 0.138659 0.317277 0.858120 0.060 Uiso 1 1 calc R U . . .
H48C H 0.271316 0.327683 0.810778 0.060 Uiso 1 1 calc R U . . .

loop_
_atom_site_aniso_label
_atom_site_aniso_U_11
_atom_site_aniso_U_22
_atom_site_aniso_U_33
_atom_site_aniso_U_23
_atom_site_aniso_U_13
_atom_site_aniso_U_12
N1 0.034(2) 0.0275(15) 0.0244(18) 0.0035(12) -0.0092(15) -0.0133(14)
C1 0.038(2) 0.0211(16) 0.0210(19) -0.0032(13) -0.0032(17) -0.0140(16)
Li1 0.041(4) 0.028(3) 0.024(3) 0.001(2) -0.006(3) -0.016(3)
N2 0.035(2) 0.0258(15) 0.0220(17) -0.0018(12) -0.0055(15) -0.0122(15)
C2 0.037(2) 0.0288(18) 0.027(2) -0.0065(15) -0.0018(19) -0.0145(18)
Li2 0.041(4) 0.033(3) 0.025(3) 0.004(2) -0.009(3) -0.022(3)
N3 0.037(2) 0.0247(15) 0.0282(18) 0.0026(13) -0.0093(16) -0.0131(15)
C3 0.037(3) 0.040(2) 0.027(2) -0.0069(17) 0.001(2) -0.0203(19)
Li3 0.037(4) 0.035(3) 0.023(3) 0.001(2) -0.005(3) -0.020(3)
C4 0.048(3) 0.038(2) 0.029(2) -0.0014(17) -0.002(2) -0.027(2)
N4 0.034(2) 0.0282(15) 0.0213(17) 0.0012(12) -0.0069(15) -0.0156(14)
Li4 0.029(3) 0.026(3) 0.029(3) 0.007(2) -0.012(3) -0.013(3)
N5 0.039(2) 0.0278(15) 0.0265(18) 0.0029(13) -0.0085(16) -0.0188(15)
C5 0.044(3) 0.0295(18) 0.025(2) 0.0014(16) -0.007(2) -0.0186(19)
N6 0.032(2) 0.0251(15) 0.0243(17) 0.0033(12) -0.0073(15) -0.0092(14)
C6 0.040(3) 0.033(2) 0.048(3) -0.0015(19) -0.006(2) -0.006(2)
N7 0.0279(19) 0.0261(14) 0.0256(17) 0.0001(12) -0.0037(15) -0.0121(14)
C7 0.038(2) 0.0249(17) 0.026(2) 0.0015(14) -0.0087(18) -0.0160(17)
C8 0.039(3) 0.0254(18) 0.034(2) -0.0010(16) -0.010(2) -0.0132(18)
N8 0.036(2) 0.0268(14) 0.0219(17) -0.0001(12) -0.0043(15) -0.0191(14)
N9 0.030(2) 0.0267(15) 0.0270(18) 0.0018(13) -0.0070(16) -0.0098(14)
C9 0.044(3) 0.0306(19) 0.036(2) 0.0054(17) -0.017(2) -0.0173(19)
C11 0.043(3) 0.038(2) 0.023(2) 0.0012(16) -0.008(2) -0.0202(19)
N11 0.035(2) 0.0187(13) 0.0210(16) 0.0008(11) -0.0063(15) -0.0112(14)
C10 0.048(3) 0.040(2) 0.029(2) 0.0060(17) -0.016(2) -0.025(2)
N10 0.033(2) 0.0200(13) 0.0227(17) 0.0039(12) -0.0080(15) -0.0113(13)
C13 0.034(2) 0.0254(17) 0.025(2) 0.0073(14) -0.0115(18) -0.0147(17)
C12 0.039(3) 0.035(2) 0.048(3) -0.0009(19) -0.009(2) -0.011(2)
N12 0.033(2) 0.0212(14) 0.0288(18) 0.0031(12) -0.0076(16) -0.0128(14)
C14 0.049(3) 0.0271(18) 0.030(2) 0.0038(15) -0.013(2) -0.0209(19)
C15 0.057(3) 0.042(2) 0.043(3) -0.0030(19) -0.020(2) -0.029(2)
C16 0.044(3) 0.045(2) 0.056(3) -0.001(2) -0.022(3) -0.022(2)
C17 0.036(3) 0.035(2) 0.042(3) -0.0008(18) -0.016(2) -0.0154(19)
C18 0.057(3) 0.036(2) 0.045(3) -0.0090(19) -0.008(2) -0.027(2)
C19 0.028(2) 0.0272(17) 0.0213(19) 0.0091(14) -0.0076(17) -0.0079(16)
C20 0.030(2) 0.0322(19) 0.027(2) 0.0008(16) -0.0054(19) -0.0034(17)
C21 0.032(3) 0.051(2) 0.030(2) -0.0031(19) 0.001(2) -0.004(2)
C22 0.036(3) 0.067(3) 0.036(3) 0.008(2) 0.002(2) -0.023(2)
C23 0.039(3) 0.046(2) 0.033(2) 0.0090(18) -0.005(2) -0.025(2)
C24 0.047(3) 0.030(2) 0.042(3) -0.0050(18) -0.015(2) -0.005(2)
C25 0.037(2) 0.0322(18) 0.024(2) -0.0014(15) -0.0037(18) -0.0210(17)
C26 0.054(3) 0.0297(18) 0.020(2) 0.0021(15) -0.010(2) -0.0262(19)
C27 0.068(3) 0.044(2) 0.027(2) 0.0096(18) -0.013(2) -0.042(2)
C28 0.055(3) 0.062(3) 0.034(3) 0.009(2) -0.009(2) -0.043(3)
C29 0.038(3) 0.050(2) 0.030(2) -0.0011(19) -0.001(2) -0.027(2)
C30 0.063(3) 0.0252(18) 0.043(3) 0.0009(18) -0.016(3) -0.021(2)
C31 0.030(2) 0.0354(19) 0.021(2) -0.0020(15) -0.0024(17) -0.0124(17)
C32 0.034(3) 0.0306(18) 0.029(2) 0.0040(16) -0.007(2) -0.0097(18)
C33 0.036(3) 0.038(2) 0.041(3) 0.0076(19) -0.016(2) -0.009(2)
C34 0.034(3) 0.054(2) 0.041(3) 0.005(2) -0.019(2) -0.016(2)
C35 0.038(3) 0.046(2) 0.031(2) -0.0032(18) -0.011(2) -0.022(2)
C36 0.047(3) 0.0278(19) 0.050(3) 0.0025(19) -0.012(3) -0.011(2)
C37 0.033(2) 0.0191(15) 0.0224(19) -0.0005(13) -0.0055(17) -0.0088(16)
C38 0.032(2) 0.0216(16) 0.024(2) -0.0035(14) -0.0058(18) -0.0089(16)
C39 0.036(3) 0.0290(18) 0.027(2) -0.0073(15) -0.0072(19) -0.0151(18)
C40 0.037(3) 0.0300(18) 0.025(2) -0.0002(15) -0.013(2) -0.0117(18)
C41 0.040(3) 0.0219(16) 0.027(2) 0.0034(15) -0.0130(19) -0.0105(17)
C42 0.059(3) 0.035(2) 0.037(3) 0.0045(18) -0.018(2) -0.030(2)
C43 0.026(2) 0.0192(15) 0.028(2) 0.0022(14) -0.0046(17) -0.0081(15)
C44 0.028(2) 0.0249(17) 0.043(2) 0.0031(16) -0.011(2) -0.0110(17)
C45 0.039(3) 0.0257(18) 0.045(3) 0.0072(17) -0.006(2) -0.0171(19)
C46 0.040(3) 0.035(2) 0.036(2) 0.0045(17) 0.002(2) -0.018(2)
C47 0.036(3) 0.0326(19) 0.031(2) 0.0021(16) -0.001(2) -0.0166(19)
C48 0.046(3) 0.0299(19) 0.049(3) -0.0013(18) -0.012(2) -0.021(2)

loop_
_atom_type_symbol
_atom_type_description
_atom_type_scat_dispersion_real
_atom_type_scat_dispersion_imag
_atom_type_scat_source
C C 0.0181 0.0091 'International Tables Vol C Tables 4.2.6.8 and 6.1.1.4'
H H 0.0000 0.0000 'International Tables Vol C Tables 4.2.6.8 and 6.1.1.4'
Li Li 0.0008 0.0003 'International Tables Vol C Tables 4.2.6.8 and 6.1.1.4'
N N 0.0311 0.0180 'International Tables Vol C Tables 4.2.6.8 and 6.1.1.4'

loop_
_geom_angle_atom_site_label_1
_geom_angle_atom_site_label_2
_geom_angle_atom_site_label_3
_geom_angle
_geom_angle_site_symmetry_1
_geom_angle_site_symmetry_3
_geom_angle_publ_flag
C1 N1 C7 122.7(4) . . ?
C1 N1 Li1 88.1(3) . . ?
C7 N1 Li1 148.3(4) . . ?
C1 N1 Li2 138.8(4) . . ?
C7 N1 Li2 85.7(3) . . ?
Li1 N1 Li2 73.0(3) . . ?
N2 C1 N1 112.1(4) . . ?
N2 C1 C5 119.4(4) . . ?
N1 C1 C5 128.4(4) . . ?
N2 C1 Li1 53.2(3) . . ?
N1 C1 Li1 59.1(3) . . ?
C5 C1 Li1 169.1(4) . . ?
N2 Li1 N5 144.2(4) . . ?
N2 Li1 N1 65.6(3) . . ?
N5 Li1 N1 95.3(3) . . ?
N2 Li1 N7 99.2(4) . . ?
N5 Li1 N7 113.5(4) . . ?
N1 Li1 N7 96.7(3) . . ?
N2 Li1 N9 106.7(4) . . ?
N5 Li1 N9 102.2(3) . . ?
N1 Li1 N9 155.2(4) . . ?
N7 Li1 N9 60.2(2) . . ?
N2 Li1 C1 32.77(17) . . ?
N5 Li1 C1 123.6(3) . . ?
N1 Li1 C1 32.86(17) . . ?
N7 Li1 C1 97.7(3) . . ?
N9 Li1 C1 134.2(4) . . ?
N2 Li1 C31 94.2(3) . . ?
N5 Li1 C31 121.2(3) . . ?
N1 Li1 C31 123.5(4) . . ?
N7 Li1 C31 32.01(16) . . ?
N9 Li1 C31 31.66(17) . . ?
C1 Li1 C31 110.3(3) . . ?
N2 Li1 Li2 112.4(3) . . ?
N5 Li1 Li2 73.4(3) . . ?
N1 Li1 Li2 55.0(2) . . ?
N7 Li1 Li2 62.1(3) . . ?
N9 Li1 Li2 113.6(3) . . ?
C1 Li1 Li2 82.7(3) . . ?
C31 Li1 Li2 93.4(3) . . ?
N2 Li1 Li4 154.1(4) . . ?
N5 Li1 Li4 61.6(3) . . ?
N1 Li1 Li4 126.5(3) . . ?
N7 Li1 Li4 59.1(3) . . ?
N9 Li1 Li4 51.8(2) . . ?
C1 Li1 Li4 151.3(3) . . ?
C31 Li1 Li4 59.9(3) . . ?
Li2 Li1 Li4 71.8(3) . . ?
C2 N2 C1 120.3(4) . . ?
C2 N2 Li1 143.6(3) . . ?
C1 N2 Li1 94.1(3) . . ?
N2 C2 C3 121.7(4) . . ?
N2 C2 C6 116.2(4) . . ?
C3 C2 C6 122.1(5) . . ?
N3 Li2 N4 114.8(4) . . ?
N3 Li2 N8 114.8(4) . . ?
N4 Li2 N8 121.4(4) . . ?
N3 Li2 N1 64.4(2) . . ?
N4 Li2 N1 127.0(4) . . ?
N8 Li2 N1 101.6(4) . . ?
N3 Li2 N7 148.3(4) . . ?
N4 Li2 N7 91.7(3) . . ?
N8 Li2 N7 57.7(2) . . ?
N1 Li2 N7 86.1(3) . . ?
N3 Li2 C7 32.08(18) . . ?
N4 Li2 C7 129.8(4) . . ?
N8 Li2 C7 108.8(3) . . ?
N1 Li2 C7 32.54(16) . . ?
N7 Li2 C7 117.0(3) . . ?
N3 Li2 Li1 110.8(4) . . ?
N4 Li2 Li1 87.2(3) . . ?
N8 Li2 Li1 102.5(4) . . ?
N1 Li2 Li1 52.0(2) . . ?
N7 Li2 Li1 50.5(2) . . ?
C7 Li2 Li1 82.5(3) . . ?
N3 Li2 Li3 152.3(4) . . ?
N4 Li2 Li3 66.0(3) . . ?
N8 Li2 Li3 55.5(3) . . ?
N1 Li2 Li3 139.4(4) . . ?
N7 Li2 Li3 53.6(2) . . ?
C7 Li2 Li3 163.9(4) . . ?
Li1 Li2 Li3 96.8(3) . . ?
N3 Li2 C25 128.5(4) . . ?
N4 Li2 C25 116.6(3) . . ?
N8 Li2 C25 30.36(17) . . ?
N1 Li2 C25 84.8(3) . . ?
N7 Li2 C25 30.41(15) . . ?
C7 Li2 C25 106.5(3) . . ?
Li1 Li2 C25 72.2(3) . . ?
Li3 Li2 C25 58.5(3) . . ?
N3 Li2 C13 94.9(3) . . ?
N4 Li2 C13 29.83(17) . . ?
N8 Li2 C13 149.0(3) . . ?
N1 Li2 C13 99.1(3) . . ?
N7 Li2 C13 101.4(2) . . ?
C7 Li2 C13 101.1(3) . . ?
Li1 Li2 C13 73.0(3) . . ?
Li3 Li2 C13 94.0(3) . . ?
C25 Li2 C13 131.6(3) . . ?
N3 Li2 Li4 146.9(4) . . ?
N4 Li2 Li4 43.2(2) . . ?
N8 Li2 Li4 98.0(3) . . ?
N1 Li2 Li4 106.2(3) . . ?
N7 Li2 Li4 49.8(2) . . ?
C7 Li2 Li4 133.5(3) . . ?
Li1 Li2 Li4 54.4(2) . . ?
Li3 Li2 Li4 53.5(2) . . ?
C25 Li2 Li4 78.7(2) . . ?
C13 Li2 Li4 53.8(2) . . ?
C8 N3 C7 120.9(4) . . ?
C8 N3 Li2 141.3(4) . . ?
C7 N3 Li2 97.0(3) . . ?
C2 C3 C4 118.4(5) . . ?
C2 C3 H3 120.8 . . ?
C4 C3 H3 120.8 . . ?
N11 Li3 N6 121.6(4) . . ?
N11 Li3 N10 64.5(2) . . ?
N6 Li3 N10 98.6(3) . . ?
N11 Li3 N8 109.0(4) . . ?
N6 Li3 N8 108.7(3) . . ?
N10 Li3 N8 149.8(4) . . ?
N11 Li3 N7 98.4(3) . . ?
N6 Li3 N7 139.3(4) . . ?
N10 Li3 N7 91.9(3) . . ?
N8 Li3 N7 59.0(2) . . ?
N11 Li3 C37 32.24(17) . . ?
N6 Li3 C37 112.0(3) . . ?
N10 Li3 C37 32.33(16) . . ?
N8 Li3 C37 135.8(4) . . ?
N7 Li3 C37 97.7(3) . . ?
N11 Li3 C25 93.7(3) . . ?
N6 Li3 C25 138.0(4) . . ?
N10 Li3 C25 118.3(3) . . ?
N8 Li3 C25 31.71(16) . . ?
N7 Li3 C25 31.71(16) . . ?
C37 Li3 C25 110.0(3) . . ?
N11 Li3 N4 152.1(4) . . ?
N6 Li3 N4 57.5(2) . . ?
N10 Li3 N4 87.7(3) . . ?
N8 Li3 N4 96.2(3) . . ?
N7 Li3 N4 84.0(3) . . ?
C37 Li3 N4 119.8(3) . . ?
C25 Li3 N4 102.1(3) . . ?
N11 Li3 Li4 109.9(3) . . ?
N6 Li3 Li4 97.7(4) . . ?
N10 Li3 Li4 53.3(2) . . ?
N8 Li3 Li4 109.0(3) . . ?
N7 Li3 Li4 58.4(2) . . ?
C37 Li3 Li4 82.0(3) . . ?
C25 Li3 Li4 89.6(3) . . ?
N4 Li3 Li4 48.2(2) . . ?
N11 Li3 Li2 155.0(5) . . ?
N6 Li3 Li2 81.6(3) . . ?
N10 Li3 Li2 125.3(4) . . ?
N8 Li3 Li2 49.8(2) . . ?
N7 Li3 Li2 60.6(3) . . ?
C37 Li3 Li2 152.5(3) . . ?
C25 Li3 Li2 61.3(3) . . ?
N4 Li3 Li2 46.5(2) . . ?
Li4 Li3 Li2 72.3(3) . . ?
N11 Li3 C19 136.7(4) . . ?
N6 Li3 C19 29.52(17) . . ?
N10 Li3 C19 85.6(3) . . ?
N8 Li3 C19 112.1(3) . . ?
N7 Li3 C19 114.0(3) . . ?
C37 Li3 C19 111.8(3) . . ?
C25 Li3 C19 128.9(3) . . ?
N4 Li3 C19 29.99(15) . . ?
Li4 Li3 C19 68.8(3) . . ?
Li2 Li3 C19 68.1(3) . . ?
C5 C4 C3 120.7(4) . . ?
C5 C4 H4 119.6 . . ?
C3 C4 H4 119.6 . . ?
C13 N4 C19 124.0(4) . . ?
C13 N4 Li2 100.9(3) . . ?
C19 N4 Li2 119.0(3) . . ?
C13 N4 Li4 95.8(3) . . ?
C19 N4 Li4 116.2(3) . . ?
Li2 N4 Li4 95.1(3) . . ?
C13 N4 Li3 156.4(3) . . ?
C19 N4 Li3 79.0(3) . . ?
Li2 N4 Li3 67.5(3) . . ?
Li4 N4 Li3 66.2(3) . . ?
N12 Li4 N4 104.8(4) . . ?
N12 Li4 N9 112.7(3) . . ?
N4 Li4 N9 140.6(4) . . ?
N12 Li4 N10 64.8(3) . . ?
N4 Li4 N10 101.7(3) . . ?
N9 Li4 N10 104.5(3) . . ?
N12 Li4 N7 151.3(4) . . ?
N4 Li4 N7 92.9(3) . . ?
N9 Li4 N7 58.5(2) . . ?
N10 Li4 N7 89.9(3) . . ?
N12 Li4 N5 113.0(4) . . ?
N4 Li4 N5 58.0(2) . . ?
N9 Li4 N5 95.5(3) . . ?
N10 Li4 N5 159.1(4) . . ?
N7 Li4 N5 95.5(3) . . ?
N12 Li4 C43 32.27(18) . . ?
N4 Li4 C43 106.4(3) . . ?
N9 Li4 C43 111.5(3) . . ?
N10 Li4 C43 32.53(16) . . ?
N7 Li4 C43 121.2(3) . . ?
N5 Li4 C43 141.9(4) . . ?
N12 Li4 Li3 112.4(4) . . ?
N4 Li4 Li3 65.7(3) . . ?
N9 Li4 Li3 108.1(4) . . ?
N10 Li4 Li3 54.2(2) . . ?
N7 Li4 Li3 54.8(2) . . ?
N5 Li4 Li3 113.8(3) . . ?
C43 Li4 Li3 83.5(3) . . ?
N12 Li4 C31 127.8(3) . . ?
N4 Li4 C31 124.1(3) . . ?
N9 Li4 C31 31.41(17) . . ?
N10 Li4 C31 86.8(3) . . ?
N7 Li4 C31 31.33(15) . . ?
N5 Li4 C31 108.1(3) . . ?
C43 Li4 C31 108.9(3) . . ?
Li3 Li4 C31 76.7(3) . . ?
N12 Li4 C13 101.4(3) . . ?
N4 Li4 C13 30.77(16) . . ?
N9 Li4 C13 125.4(3) . . ?
N10 Li4 C13 128.7(3) . . ?
N7 Li4 C13 105.1(3) . . ?
N5 Li4 C13 30.49(15) . . ?
C43 Li4 C13 119.7(3) . . ?
Li3 Li4 C13 95.4(3) . . ?
C31 Li4 C13 129.7(3) . . ?
N12 Li4 Li1 150.8(4) . . ?
N4 Li4 Li1 85.3(3) . . ?
N9 Li4 Li1 56.0(3) . . ?
N10 Li4 Li1 140.9(4) . . ?
N7 Li4 Li1 51.1(2) . . ?
N5 Li4 Li1 49.4(2) . . ?
C43 Li4 Li1 167.1(4) . . ?
Li3 Li4 Li1 96.7(3) . . ?
C31 Li4 Li1 58.9(3) . . ?
C13 Li4 Li1 73.2(3) . . ?
N12 Li4 Li2 145.7(4) . . ?
N4 Li4 Li2 41.7(2) . . ?
N9 Li4 Li2 101.5(3) . . ?
N10 Li4 Li2 108.2(3) . . ?
N7 Li4 Li2 52.6(2) . . ?
N5 Li4 Li2 61.0(2) . . ?
C43 Li4 Li2 132.9(3) . . ?
Li3 Li4 Li2 54.2(2) . . ?
C31 Li4 Li2 82.9(3) . . ?
C13 Li4 Li2 55.0(2) . . ?
Li1 Li4 Li2 53.7(2) . . ?
C13 N5 C14 120.0(4) . . ?
C13 N5 Li1 126.2(3) . . ?
C14 N5 Li1 109.2(4) . . ?
C13 N5 Li4 80.5(3) . . ?
C14 N5 Li4 146.8(3) . . ?
Li1 N5 Li4 69.0(3) . . ?
C4 C5 C1 119.4(4) . . ?
C4 C5 H5 120.3 . . ?
C1 C5 H5 120.3 . . ?
C20 N6 C19 120.6(4) . . ?
C20 N6 Li3 126.4(4) . . ?
C19 N6 Li3 103.3(3) . . ?
C2 C6 H6A 109.5 . . ?
C2 C6 H6B 109.5 . . ?
H6A C6 H6B 109.5 . . ?
C2 C6 H6C 109.5 . . ?
H6A C6 H6C 109.5 . . ?
H6B C6 H6C 109.5 . . ?
C25 N7 C31 124.2(4) . . ?
C25 N7 Li1 120.2(3) . . ?
C31 N7 Li1 89.9(3) . . ?
C25 N7 Li3 84.9(3) . . ?
C31 N7 Li3 120.7(3) . . ?
Li1 N7 Li3 120.9(3) . . ?
C25 N7 Li4 149.4(3) . . ?
C31 N7 Li4 82.1(3) . . ?
Li1 N7 Li4 69.8(3) . . ?
Li3 N7 Li4 66.8(3) . . ?
C25 N7 Li2 80.6(3) . . ?
C31 N7 Li2 153.5(3) . . ?
Li1 N7 Li2 67.3(3) . . ?
Li3 N7 Li2 65.8(3) . . ?
Li4 N7 Li2 77.6(3) . . ?
N3 C7 N1 112.2(4) . . ?
N3 C7 C11 119.6(4) . . ?
N1 C7 C11 128.2(4) . . ?
N3 C7 Li2 50.9(3) . . ?
N1 C7 Li2 61.8(3) . . ?
C11 C7 Li2 169.6(4) . . ?
N3 C8 C9 120.8(4) . . ?
N3 C8 C12 115.6(4) . . ?
C9 C8 C12 123.6(4) . . ?
C26 N8 C25 120.6(4) . . ?
C26 N8 Li2 126.8(3) . . ?
C25 N8 Li2 98.8(3) . . ?
C26 N8 Li3 135.1(3) . . ?
C25 N8 Li3 87.9(3) . . ?
Li2 N8 Li3 74.7(3) . . ?
C32 N9 C31 120.8(4) . . ?
C32 N9 Li4 128.6(4) . . ?
C31 N9 Li4 91.8(3) . . ?
C32 N9 Li1 141.4(3) . . ?
C31 N9 Li1 85.6(3) . . ?
Li4 N9 Li1 72.1(3) . . ?
C10 C9 C8 118.2(4) . . ?
C10 C9 H9 120.9 . . ?
C8 C9 H9 120.9 . . ?
C10 C11 C7 118.7(4) . . ?
C10 C11 H11 120.7 . . ?
C7 C11 H11 120.7 . . ?
C38 N11 C37 120.3(3) . . ?
C38 N11 Li3 143.3(3) . . ?
C37 N11 Li3 96.3(3) . . ?
C9 C10 C11 121.6(4) . . ?
C9 C10 H10 119.2 . . ?
C11 C10 H10 119.2 . . ?
C37 N10 C43 123.9(3) . . ?
C37 N10 Li4 142.8(4) . . ?
C43 N10 Li4 87.6(3) . . ?
C37 N10 Li3 86.9(3) . . ?
C43 N10 Li3 144.6(4) . . ?
Li4 N10 Li3 72.5(3) . . ?
N4 C13 N5 113.2(4) . . ?
N4 C13 C17 127.5(4) . . ?
N5 C13 C17 119.1(4) . . ?
N4 C13 Li4 53.4(2) . . ?
N5 C13 Li4 69.1(3) . . ?
C17 C13 Li4 154.3(3) . . ?
N4 C13 Li2 49.3(3) . . ?
N5 C13 Li2 84.6(3) . . ?
C17 C13 Li2 131.4(3) . . ?
Li4 C13 Li2 71.3(2) . . ?
C8 C12 H12A 109.5 . . ?
C8 C12 H12B 109.5 . . ?
H12A C12 H12B 109.5 . . ?
C8 C12 H12C 109.5 . . ?
H12A C12 H12C 109.5 . . ?
H12B C12 H12C 109.5 . . ?
C44 N12 C43 120.4(4) . . ?
C44 N12 Li4 143.8(4) . . ?
C43 N12 Li4 95.8(3) . . ?
N5 C14 C15 121.7(4) . . ?
N5 C14 C18 116.1(4) . . ?
C15 C14 C18 122.1(4) . . ?
C16 C15 C14 119.1(5) . . ?
C16 C15 H15 120.4 . . ?
C14 C15 H15 120.4 . . ?
C17 C16 C15 119.7(5) . . ?
C17 C16 H16 120.1 . . ?
C15 C16 H16 120.1 . . ?
C16 C17 C13 120.3(5) . . ?
C16 C17 H17 119.8 . . ?
C13 C17 H17 119.8 . . ?
C14 C18 H18A 109.5 . . ?
C14 C18 H18B 109.5 . . ?
H18A C18 H18B 109.5 . . ?
C14 C18 H18C 109.5 . . ?
H18A C18 H18C 109.5 . . ?
H18B C18 H18C 109.5 . . ?
N6 C19 N4 112.8(4) . . ?
N6 C19 C23 119.1(4) . . ?
N4 C19 C23 127.8(4) . . ?
N6 C19 Li3 47.2(3) . . ?
N4 C19 Li3 71.0(3) . . ?
C23 C19 Li3 148.8(3) . . ?
N6 C20 C21 122.1(5) . . ?
N6 C20 C24 116.5(5) . . ?
C21 C20 C24 121.3(4) . . ?
C20 C21 C22 117.5(4) . . ?
C20 C21 H21 121.3 . . ?
C22 C21 H21 121.3 . . ?
C23 C22 C21 121.2(5) . . ?
C23 C22 H22 119.4 . . ?
C21 C22 H22 119.4 . . ?
C22 C23 C19 119.2(5) . . ?
C22 C23 H23 120.4 . . ?
C19 C23 H23 120.4 . . ?
C20 C24 H24A 109.5 . . ?
C20 C24 H24B 109.5 . . ?
H24A C24 H24B 109.5 . . ?
C20 C24 H24C 109.5 . . ?
H24A C24 H24C 109.5 . . ?
H24B C24 H24C 109.5 . . ?
N8 C25 N7 111.5(4) . . ?
N8 C25 C29 120.1(4) . . ?
N7 C25 C29 128.3(4) . . ?
N8 C25 Li3 60.4(3) . . ?
N7 C25 Li3 63.4(3) . . ?
C29 C25 Li3 149.4(4) . . ?
N8 C25 Li2 50.8(3) . . ?
N7 C25 Li2 69.0(3) . . ?
C29 C25 Li2 147.2(4) . . ?
Li3 C25 Li2 60.2(3) . . ?
N8 C26 C27 120.8(4) . . ?
N8 C26 C30 116.4(4) . . ?
C27 C26 C30 122.8(4) . . ?
C26 C27 C28 118.8(4) . . ?
C26 C27 H27 120.6 . . ?
C28 C27 H27 120.6 . . ?
C29 C28 C27 120.9(5) . . ?
C29 C28 H28 119.5 . . ?
C27 C28 H28 119.5 . . ?
C28 C29 C25 118.7(5) . . ?
C28 C29 H29 120.6 . . ?
C25 C29 H29 120.6 . . ?
C26 C30 H30A 109.5 . . ?
C26 C30 H30B 109.5 . . ?
H30A C30 H30B 109.5 . . ?
C26 C30 H30C 109.5 . . ?
H30A C30 H30C 109.5 . . ?
H30B C30 H30C 109.5 . . ?
N9 C31 N7 111.7(4) . . ?
N9 C31 C35 119.6(4) . . ?
N7 C31 C35 128.6(4) . . ?
N9 C31 Li1 62.8(3) . . ?
N7 C31 Li1 58.1(3) . . ?
C35 C31 Li1 154.1(4) . . ?
N9 C31 Li4 56.8(3) . . ?
N7 C31 Li4 66.6(3) . . ?
C35 C31 Li4 143.8(4) . . ?
Li1 C31 Li4 61.2(3) . . ?
N9 C32 C33 121.0(4) . . ?
N9 C32 C36 117.1(4) . . ?
C33 C32 C36 121.9(4) . . ?
C34 C33 C32 118.5(4) . . ?
C34 C33 H33 120.7 . . ?
C32 C33 H33 120.7 . . ?
C35 C34 C33 121.3(5) . . ?
C35 C34 H34 119.3 . . ?
C33 C34 H34 119.3 . . ?
C34 C35 C31 118.6(5) . . ?
C34 C35 H35 120.7 . . ?
C31 C35 H35 120.7 . . ?
C32 C36 H36A 109.5 . . ?
C32 C36 H36B 109.5 . . ?
H36A C36 H36B 109.5 . . ?
C32 C36 H36C 109.5 . . ?
H36A C36 H36C 109.5 . . ?
H36B C36 H36C 109.5 . . ?
N10 C37 N11 112.1(3) . . ?
N10 C37 C41 128.3(4) . . ?
N11 C37 C41 119.4(4) . . ?
N10 C37 Li3 60.8(3) . . ?
N11 C37 Li3 51.5(3) . . ?
C41 C37 Li3 170.9(4) . . ?
N11 C38 C39 121.8(4) . . ?
N11 C38 C42 116.4(4) . . ?
C39 C38 C42 121.8(4) . . ?
C38 C39 C40 118.7(4) . . ?
C38 C39 H39 120.6 . . ?
C40 C39 H39 120.6 . . ?
C41 C40 C39 120.3(4) . . ?
C41 C40 H40 119.9 . . ?
C39 C40 H40 119.9 . . ?
C40 C41 C37 119.3(4) . . ?
C40 C41 H41 120.3 . . ?
C37 C41 H41 120.3 . . ?
C38 C42 H42A 109.5 . . ?
C38 C42 H42B 109.5 . . ?
H42A C42 H42B 109.5 . . ?
C38 C42 H42C 109.5 . . ?
H42A C42 H42C 109.5 . . ?
H42B C42 H42C 109.5 . . ?
N12 C43 N10 111.7(4) . . ?
N12 C43 C47 119.7(4) . . ?
N10 C43 C47 128.5(4) . . ?
N12 C43 Li4 51.9(3) . . ?
N10 C43 Li4 59.8(3) . . ?
C47 C43 Li4 171.5(4) . . ?
N12 C44 C45 121.9(4) . . ?
N12 C44 C48 116.6(4) . . ?
C45 C44 C48 121.4(4) . . ?
C46 C45 C44 118.2(4) . . ?
C46 C45 H45 120.9 . . ?
C44 C45 H45 120.9 . . ?
C47 C46 C45 120.8(4) . . ?
C47 C46 H46 119.6 . . ?
C45 C46 H46 119.6 . . ?
C46 C47 C43 118.8(4) . . ?
C46 C47 H47 120.6 . . ?
C43 C47 H47 120.6 . . ?
C44 C48 H48A 109.5 . . ?
C44 C48 H48B 109.5 . . ?
H48A C48 H48B 109.5 . . ?
C44 C48 H48C 109.5 . . ?
H48A C48 H48C 109.5 . . ?
H48B C48 H48C 109.5 . . ?

loop_
_geom_bond_atom_site_label_1
_geom_bond_atom_site_label_2
_geom_bond_distance
_geom_bond_site_symmetry_2
_geom_bond_publ_flag
N1 C1 1.367(6) . ?
N1 C7 1.371(5) . ?
N1 Li1 2.162(7) . ?
N1 Li2 2.246(8) . ?
C1 N2 1.367(5) . ?
C1 C5 1.411(6) . ?
C1 Li1 2.519(8) . ?
Li1 N2 2.021(9) . ?
Li1 N5 2.154(10) . ?
Li1 N7 2.196(8) . ?
Li1 N9 2.307(8) . ?
Li1 C31 2.587(9) . ?
Li1 Li2 2.623(10) . ?
Li1 Li4 2.647(10) . ?
N2 C2 1.348(6) . ?
C2 C3 1.382(6) . ?
C2 C6 1.488(6) . ?
Li2 N3 1.987(8) . ?
Li2 N4 2.064(8) . ?
Li2 N8 2.084(9) . ?
Li2 N7 2.514(8) . ?
Li2 C7 2.541(8) . ?
Li2 Li3 2.631(10) . ?
Li2 C25 2.657(10) . ?
Li2 C13 2.673(9) . ?
Li2 Li4 3.091(9) . ?
N3 C8 1.349(5) . ?
N3 C7 1.360(6) . ?
C3 C4 1.387(6) . ?
C3 H3 0.9500 . ?
Li3 N11 2.000(9) . ?
Li3 N6 2.035(9) . ?
Li3 N10 2.221(7) . ?
Li3 N8 2.249(8) . ?
Li3 N7 2.320(8) . ?
Li3 C37 2.542(8) . ?
Li3 C25 2.584(9) . ?
Li3 N4 2.600(9) . ?
Li3 Li4 2.610(10) . ?
Li3 C19 2.699(10) . ?
C4 C5 1.361(7) . ?
C4 H4 0.9500 . ?
N4 C13 1.354(5) . ?
N4 C19 1.374(5) . ?
N4 Li4 2.126(7) . ?
Li4 N12 2.006(8) . ?
Li4 N9 2.187(8) . ?
Li4 N10 2.195(8) . ?
Li4 N7 2.419(8) . ?
Li4 N5 2.494(8) . ?
Li4 C43 2.536(8) . ?
Li4 C31 2.612(9) . ?
Li4 C13 2.633(8) . ?
N5 C13 1.355(6) . ?
N5 C14 1.360(5) . ?
C5 H5 0.9500 . ?
N6 C20 1.343(5) . ?
N6 C19 1.366(6) . ?
C6 H6A 0.9800 . ?
C6 H6B 0.9800 . ?
C6 H6C 0.9800 . ?
N7 C25 1.363(5) . ?
N7 C31 1.371(5) . ?
C7 C11 1.405(6) . ?
C8 C9 1.401(6) . ?
C8 C12 1.487(7) . ?
N8 C26 1.356(5) . ?
N8 C25 1.359(5) . ?
N9 C32 1.341(5) . ?
N9 C31 1.362(6) . ?
C9 C10 1.365(7) . ?
C9 H9 0.9500 . ?
C11 C10 1.375(6) . ?
C11 H11 0.9500 . ?
N11 C38 1.355(6) . ?
N11 C37 1.364(5) . ?
C10 H10 0.9500 . ?
N10 C37 1.361(6) . ?
N10 C43 1.365(5) . ?
C13 C17 1.421(6) . ?
C12 H12A 0.9800 . ?
C12 H12B 0.9800 . ?
C12 H12C 0.9800 . ?
N12 C44 1.350(6) . ?
N12 C43 1.361(5) . ?
C14 C15 1.382(7) . ?
C14 C18 1.501(7) . ?
C15 C16 1.380(7) . ?
C15 H15 0.9500 . ?
C16 C17 1.361(7) . ?
C16 H16 0.9500 . ?
C17 H17 0.9500 . ?
C18 H18A 0.9800 . ?
C18 H18B 0.9800 . ?
C18 H18C 0.9800 . ?
C19 C23 1.420(7) . ?
C20 C21 1.385(7) . ?
C20 C24 1.491(7) . ?
C21 C22 1.400(8) . ?
C21 H21 0.9500 . ?
C22 C23 1.356(7) . ?
C22 H22 0.9500 . ?
C23 H23 0.9500 . ?
C24 H24A 0.9800 . ?
C24 H24B 0.9800 . ?
C24 H24C 0.9800 . ?
C25 C29 1.414(7) . ?
C26 C27 1.386(7) . ?
C26 C30 1.496(7) . ?
C27 C28 1.388(8) . ?
C27 H27 0.9500 . ?
C28 C29 1.363(7) . ?
C28 H28 0.9500 . ?
C29 H29 0.9500 . ?
C30 H30A 0.9800 . ?
C30 H30B 0.9800 . ?
C30 H30C 0.9800 . ?
C31 C35 1.412(7) . ?
C32 C33 1.382(7) . ?
C32 C36 1.504(7) . ?
C33 C34 1.381(8) . ?
C33 H33 0.9500 . ?
C34 C35 1.354(6) . ?
C34 H34 0.9500 . ?
C35 H35 0.9500 . ?
C36 H36A 0.9800 . ?
C36 H36B 0.9800 . ?
C36 H36C 0.9800 . ?
C37 C41 1.417(6) . ?
C38 C39 1.380(6) . ?
C38 C42 1.499(6) . ?
C39 C40 1.389(6) . ?
C39 H39 0.9500 . ?
C40 C41 1.376(7) . ?
C40 H40 0.9500 . ?
C41 H41 0.9500 . ?
C42 H42A 0.9800 . ?
C42 H42B 0.9800 . ?
C42 H42C 0.9800 . ?
C43 C47 1.418(6) . ?
C44 C45 1.387(7) . ?
C44 C48 1.496(7) . ?
C45 C46 1.385(7) . ?
C45 H45 0.9500 . ?
C46 C47 1.379(7) . ?
C46 H46 0.9500 . ?
C47 H47 0.9500 . ?
C48 H48A 0.9800 . ?
C48 H48B 0.9800 . ?
C48 H48C 0.9800 . ?
